data_7239902
loop_
_publ_author_name
'Moushi, E.'
'Kourtellaris, Andreas'
'Andreou, Eleni'
'Fidelli, Athena M.'
'Papaefstathiou, Giannis S.'
'Plakatouras, John C.'
'Tasiopoulos, Anastasios'

_publ_section_title
;
 New Metal Organic Frameworks Derived from pyridine-3,5-dicarboxylic acid:
 Structural Diversity Rising from the Addition of Templates in the
 Reaction Systems
;
_journal_name_full CrystEngComm
_journal_paper_doi 10.1039/C9CE02006C
_journal_year 2020
_chemical_formula_sum 'C19 H17 Co N3 O6'
_chemical_formula_weight 442.28
_space_group_crystal_system monoclinic
_space_group_IT_number 4
_space_group_name_Hall 'P 2yb'
_space_group_name_H-M_alt 'P 1 21 1'
_atom_sites_solution_hydrogens mixed
_audit_creation_method SHELXL-2016/6
_audit_update_record
;
2019-10-10 deposited with the CCDC.	2020-02-07 downloaded from the CCDC.
;
_cell_angle_alpha 90
_cell_angle_beta 112.728(5)
_cell_angle_gamma 90
_cell_formula_units_Z 2
_cell_length_a 7.7534(3)
_cell_length_b 15.3166(4)
_cell_length_c 8.7169(4)
_cell_measurement_reflns_used 3230
_cell_measurement_temperature 100(2)
_cell_measurement_theta_max 72.4760
_cell_measurement_theta_min 5.4690
_cell_volume 954.80(7)
_computing_structure_refinement 'SHELXL-2016/6 (Sheldrick, 2016)'
_diffrn_ambient_temperature 100(2)
_diffrn_detector_area_resol_mean 10.4223
_diffrn_measured_fraction_theta_full 1.000
_diffrn_measured_fraction_theta_max 1.000
_diffrn_measurement_device_type 'SuperNova (Cu) X-ray Source'
_diffrn_measurement_method '\w scans'
_diffrn_radiation_type CuK\a
_diffrn_radiation_wavelength 1.54184
_diffrn_reflns_av_R_equivalents 0.0396
_diffrn_reflns_av_unetI/netI 0.0467
_diffrn_reflns_Laue_measured_fraction_full 1.000
_diffrn_reflns_Laue_measured_fraction_max 1.000
_diffrn_reflns_limit_h_max 9
_diffrn_reflns_limit_h_min -9
_diffrn_reflns_limit_k_max 10
_diffrn_reflns_limit_k_min -18
_diffrn_reflns_limit_l_max 10
_diffrn_reflns_limit_l_min -10
_diffrn_reflns_number 5627
_diffrn_reflns_point_group_measured_fraction_full 0.645
_diffrn_reflns_point_group_measured_fraction_max 0.645
_diffrn_reflns_theta_full 66.971
_diffrn_reflns_theta_max 66.971
_diffrn_reflns_theta_min 5.502
_diffrn_source 'sealed X-ray tube'
_exptl_absorpt_coefficient_mu 7.428
_exptl_absorpt_correction_T_max 1.00000
_exptl_absorpt_correction_T_min 0.63259
_exptl_absorpt_correction_type multi-scan
_exptl_absorpt_process_details
;
CrysAlisPro, Agilent Technologies,
Version 1.171.37.35h (release 09-02-2015 CrysAlis171 .NET)
(compiled Feb  9 2015,16:26:32)
Empirical absorption correction using spherical harmonics,
 implemented in SCALE3 ABSPACK scaling algorithm.
;
_exptl_crystal_colour Purple
_exptl_crystal_density_diffrn 1.538
_exptl_crystal_description Polyhedral
_exptl_crystal_F_000 454
_exptl_crystal_size_max 0.04
_exptl_crystal_size_mid 0.03
_exptl_crystal_size_min 0.02
_refine_diff_density_max 0.545
_refine_diff_density_min -0.482
_refine_diff_density_rms 0.067
_refine_ls_abs_structure_details
;
 Classical Flack method preferred over Parsons because s.u. lower.
;
_refine_ls_abs_structure_Flack -0.006(5)
_refine_ls_extinction_method none
_refine_ls_goodness_of_fit_ref 1.034
_refine_ls_hydrogen_treatment mixed
_refine_ls_matrix_type full
_refine_ls_number_parameters 266
_refine_ls_number_reflns 2197
_refine_ls_number_restraints 3
_refine_ls_restrained_S_all 1.033
_refine_ls_R_factor_all 0.0397
_refine_ls_R_factor_gt 0.0374
_refine_ls_shift/su_max 0.001
_refine_ls_shift/su_mean 0.000
_refine_ls_structure_factor_coef Fsqd
_refine_ls_weighting_details 'w=1/[\s^2^(Fo^2^)+(0.0639P)^2^+0.0691P] where P=(Fo^2^+2Fc^2^)/3'
_refine_ls_weighting_scheme calc
_refine_ls_wR_factor_gt 0.0903
_refine_ls_wR_factor_ref 0.0916
_reflns_Friedel_coverage 0.240
_reflns_Friedel_fraction_full 0.260
_reflns_Friedel_fraction_max 0.260
_reflns_number_gt 2084
_reflns_number_total 2197
_reflns_threshold_expression 'I > 2\s(I)'
_cod_data_source_file c9ce02006c2.cif
_cod_data_source_block 8_sq
_cod_original_sg_symbol_H-M 'P 21'
_cod_database_code 7239902
_shelx_shelxl_version_number 2016/6
_shelx_space_group_comment
;
The symmetry employed for this shelxl refinement is uniquely defined
by the following loop, which should always be used as a source of
symmetry information in preference to the above space-group names.
They are only intended as comments.
;

loop_
_space_group_symop_operation_xyz
'x, y, z'
'-x, y+1/2, -z'

loop_
_atom_site_label
_atom_site_type_symbol
_atom_site_fract_x
_atom_site_fract_y
_atom_site_fract_z
_atom_site_U_iso_or_equiv
_atom_site_adp_type
_atom_site_occupancy
_atom_site_site_symmetry_order
_atom_site_calc_flag
_atom_site_refinement_flags_posn
_atom_site_refinement_flags_adp
Co1 Co 0.24754(8) 0.55602(7) 0.49988(7) 0.01317(18) Uani 1 1 d . .
O1 O 0.3808(4) 0.2069(2) 0.4563(5) 0.0301(7) Uani 1 1 d . .
O2 O 0.6849(4) 0.18309(19) 0.5176(4) 0.0202(6) Uani 1 1 d . .
O3 O 1.0869(4) 0.4432(2) 0.5147(4) 0.0192(6) Uani 1 1 d . .
O4 O 0.9646(4) 0.57413(18) 0.5008(4) 0.0178(6) Uani 1 1 d . .
O5 O -0.0991(5) 0.7754(2) -0.1867(4) 0.0332(8) Uani 1 1 d D .
O6 O 0.2808(6) 0.8190(2) 0.9272(5) 0.0391(8) Uani 1 1 d . .
H6 H 0.177995 0.799438 0.868494 0.059 Uiso 1 1 calc R U
N1 N 0.4661(4) 0.4738(2) 0.4965(4) 0.0143(6) Uani 1 1 d . .
N2 N 0.1062(4) 0.5596(3) 0.2327(4) 0.0186(7) Uani 1 1 d . .
N3 N 0.3646(5) 0.5716(2) 0.7655(4) 0.0209(9) Uani 1 1 d . .
C1 C 0.4443(6) 0.3865(3) 0.4899(5) 0.0162(8) Uani 1 1 d . .
H1 H 0.330624 0.364003 0.484179 0.019 Uiso 1 1 calc R U
C2 C 0.5812(5) 0.3285(3) 0.4912(5) 0.0149(8) Uani 1 1 d . .
C3 C 0.7493(5) 0.3622(3) 0.4967(5) 0.0157(8) Uani 1 1 d . .
H3 H 0.844319 0.324817 0.497683 0.019 Uiso 1 1 calc R U
C4 C 0.7751(5) 0.4520(3) 0.5007(5) 0.0139(8) Uani 1 1 d . .
C5 C 0.6292(5) 0.5060(3) 0.5003(5) 0.0135(7) Uani 1 1 d . .
H5 H 0.645540 0.566177 0.502700 0.016 Uiso 1 1 calc R U
C6 C 0.5443(6) 0.2313(3) 0.4880(5) 0.0170(9) Uani 1 1 d . .
C7 C 0.9532(6) 0.4928(3) 0.5068(5) 0.0163(8) Uani 1 1 d . .
C8 C 0.0191(6) 0.6353(3) 0.1680(5) 0.0213(8) Uani 1 1 d . .
H8 H 0.013781 0.678715 0.240669 0.026 Uiso 1 1 calc R U
C9 C -0.0629(6) 0.6513(3) -0.0016(6) 0.0245(9) Uani 1 1 d . .
C10 C -0.0582(7) 0.5870(4) -0.1092(6) 0.0292(10) Uani 1 1 d . .
H10 H -0.109839 0.596218 -0.223556 0.035 Uiso 1 1 calc R U
C11 C 0.0250(8) 0.5079(3) -0.0443(6) 0.0302(11) Uani 1 1 d . .
H11 H 0.026801 0.462724 -0.115104 0.036 Uiso 1 1 calc R U
C12 C 0.1061(6) 0.4963(3) 0.1275(6) 0.0247(9) Uani 1 1 d . .
H12 H 0.161635 0.443084 0.170050 0.030 Uiso 1 1 calc R U
C13 C -0.1552(7) 0.7396(3) -0.0627(6) 0.0322(11) Uani 1 1 d . .
H13A H -0.289984 0.732641 -0.108035 0.039 Uiso 1 1 calc DR U
H13B H -0.121670 0.779698 0.030424 0.039 Uiso 1 1 calc R U
C14 C 0.3351(6) 0.6483(3) 0.8269(6) 0.0240(9) Uani 1 1 d . .
H14 H 0.259811 0.689338 0.752397 0.029 Uiso 1 1 calc R U
C15 C 0.4098(6) 0.6697(3) 0.9939(6) 0.0255(9) Uani 1 1 d . .
C16 C 0.5201(7) 0.6074(4) 1.1020(6) 0.0322(11) Uani 1 1 d . .
H16 H 0.574808 0.619519 1.215243 0.039 Uiso 1 1 calc R U
C17 C 0.5498(7) 0.5277(4) 1.0441(7) 0.0348(12) Uani 1 1 d . .
H17 H 0.622144 0.485354 1.117032 0.042 Uiso 1 1 calc R U
C18 C 0.4691(6) 0.5119(3) 0.8735(6) 0.0262(9) Uani 1 1 d . .
H18 H 0.488569 0.458060 0.833486 0.031 Uiso 1 1 calc R U
C19 C 0.3762(8) 0.7579(4) 1.0554(6) 0.0351(11) Uani 1 1 d . .
H19A H 0.303856 0.749519 1.123539 0.042 Uiso 1 1 calc R U
H19B H 0.495854 0.782576 1.125832 0.042 Uiso 1 1 calc R U
H7A H -0.090(4) 0.7309(9) -0.231(4) 1.5(10) Uiso 1 1 d D .

loop_
_atom_site_aniso_label
_atom_site_aniso_U_11
_atom_site_aniso_U_22
_atom_site_aniso_U_33
_atom_site_aniso_U_23
_atom_site_aniso_U_13
_atom_site_aniso_U_12
Co1 0.0127(3) 0.0049(3) 0.0264(3) -0.0007(2) 0.0125(2) -0.0002(2)
O1 0.0247(15) 0.0089(14) 0.056(2) 0.0025(14) 0.0146(14) -0.0025(13)
O2 0.0206(14) 0.0085(14) 0.0317(15) 0.0004(11) 0.0103(11) 0.0039(11)
O3 0.0160(13) 0.0106(14) 0.0379(16) 0.0020(12) 0.0179(12) 0.0025(11)
O4 0.0168(13) 0.0094(16) 0.0330(15) -0.0014(11) 0.0161(11) -0.0027(10)
O5 0.0340(17) 0.0242(17) 0.0395(18) 0.0097(14) 0.0121(14) -0.0004(14)
O6 0.043(2) 0.0227(17) 0.056(2) -0.0060(16) 0.0238(17) -0.0017(16)
N1 0.0143(14) 0.0079(16) 0.0220(16) -0.0015(13) 0.0083(12) -0.0001(13)
N2 0.0178(13) 0.0161(18) 0.0249(16) -0.0012(16) 0.0116(12) 0.0002(15)
N3 0.0214(15) 0.017(2) 0.0293(18) 0.0006(14) 0.0150(14) -0.0006(13)
C1 0.0169(19) 0.0073(19) 0.027(2) -0.0008(16) 0.0114(16) -0.0026(16)
C2 0.0157(18) 0.011(2) 0.0191(18) -0.0024(14) 0.0084(14) -0.0008(15)
C3 0.0153(18) 0.013(2) 0.0234(19) -0.0012(13) 0.0123(15) 0.0026(13)
C4 0.0126(16) 0.011(2) 0.0224(18) 0.0018(14) 0.0115(14) -0.0008(14)
C5 0.0157(17) 0.0060(17) 0.0226(18) 0.0019(15) 0.0117(14) -0.0009(15)
C6 0.018(2) 0.012(2) 0.026(2) -0.0009(15) 0.0131(17) -0.0010(15)
C7 0.0190(19) 0.011(2) 0.026(2) 0.0021(16) 0.0171(15) -0.0002(16)
C8 0.0227(19) 0.018(2) 0.0252(19) -0.0031(17) 0.0112(15) -0.0009(17)
C9 0.0230(19) 0.020(2) 0.034(2) 0.0051(19) 0.0143(17) -0.0009(17)
C10 0.034(2) 0.031(2) 0.021(2) -0.0005(18) 0.0080(18) -0.002(2)
C11 0.045(3) 0.023(3) 0.025(2) -0.0083(19) 0.016(2) -0.001(2)
C12 0.032(2) 0.013(2) 0.030(2) 0.0004(18) 0.0133(18) -0.0012(18)
C13 0.036(2) 0.026(3) 0.035(2) 0.009(2) 0.014(2) 0.010(2)
C14 0.028(2) 0.015(2) 0.034(2) -0.0001(18) 0.0170(17) -0.0014(18)
C15 0.027(2) 0.024(2) 0.031(2) -0.0009(18) 0.0186(17) -0.0072(18)
C16 0.039(3) 0.034(3) 0.030(2) -0.004(2) 0.021(2) -0.007(2)
C17 0.035(2) 0.037(3) 0.033(3) 0.010(2) 0.013(2) 0.006(2)
C18 0.031(2) 0.021(2) 0.032(2) 0.0017(19) 0.0176(19) 0.0031(18)
C19 0.041(3) 0.030(3) 0.039(2) -0.011(2) 0.021(2) -0.009(2)

loop_
_atom_type_symbol
_atom_type_description
_atom_type_scat_dispersion_real
_atom_type_scat_dispersion_imag
_atom_type_scat_source
C C 0.0181 0.0091 'International Tables Vol C Tables 4.2.6.8 and 6.1.1.4'
H H 0.0000 0.0000 'International Tables Vol C Tables 4.2.6.8 and 6.1.1.4'
N N 0.0311 0.0180 'International Tables Vol C Tables 4.2.6.8 and 6.1.1.4'
O O 0.0492 0.0322 'International Tables Vol C Tables 4.2.6.8 and 6.1.1.4'
Co Co -2.3653 3.6143 'International Tables Vol C Tables 4.2.6.8 and 6.1.1.4'

loop_
_geom_angle_atom_site_label_1
_geom_angle_atom_site_label_2
_geom_angle_atom_site_label_3
_geom_angle
_geom_angle_site_symmetry_1
_geom_angle_site_symmetry_3
O2 Co1 N1 109.66(13) 2_656 .
O2 Co1 N3 87.75(13) 2_656 .
N1 Co1 N3 94.22(13) . .
O2 Co1 N2 86.15(14) 2_656 .
N1 Co1 N2 94.35(13) . .
N3 Co1 N2 170.77(14) . .
O2 Co1 O3 159.82(12) 2_656 1_455
N1 Co1 O3 90.49(12) . 1_455
N3 Co1 O3 92.13(13) . 1_455
N2 Co1 O3 91.21(14) . 1_455
O2 Co1 O4 99.46(12) 2_656 1_455
N1 Co1 O4 150.77(13) . 1_455
N3 Co1 O4 89.36(12) . 1_455
N2 Co1 O4 84.82(12) . 1_455
O3 Co1 O4 60.36(10) 1_455 1_455
O2 Co1 C7 129.44(13) 2_656 1_455
N1 Co1 C7 120.80(14) . 1_455
N3 Co1 C7 91.51(13) . 1_455
N2 Co1 C7 87.03(13) . 1_455
O3 Co1 C7 30.38(12) 1_455 1_455
O4 Co1 C7 29.99(13) 1_455 1_455
C6 O2 Co1 140.7(3) . 2_646
C7 O3 Co1 89.8(2) . 1_655
C7 O4 Co1 87.8(2) . 1_655
C13 O5 H7A 98.6(14) . .
C19 O6 H6 109.5 . .
C5 N1 C1 117.7(3) . .
C5 N1 Co1 122.1(3) . .
C1 N1 Co1 120.2(3) . .
C12 N2 C8 118.0(4) . .
C12 N2 Co1 126.0(3) . .
C8 N2 Co1 115.9(3) . .
C18 N3 C14 117.8(4) . .
C18 N3 Co1 124.8(3) . .
C14 N3 Co1 117.3(3) . .
N1 C1 C2 123.8(4) . .
N1 C1 H1 118.1 . .
C2 C1 H1 118.1 . .
C1 C2 C3 118.1(4) . .
C1 C2 C6 119.6(3) . .
C3 C2 C6 122.3(4) . .
C2 C3 C4 119.6(4) . .
C2 C3 H3 120.2 . .
C4 C3 H3 120.2 . .
C3 C4 C5 118.5(3) . .
C3 C4 C7 122.4(3) . .
C5 C4 C7 119.1(4) . .
N1 C5 C4 122.4(4) . .
N1 C5 H5 118.8 . .
C4 C5 H5 118.8 . .
O1 C6 O2 126.5(4) . .
O1 C6 C2 117.9(4) . .
O2 C6 C2 115.5(3) . .
O4 C7 O3 122.0(4) . .
O4 C7 C4 119.5(4) . .
O3 C7 C4 118.4(4) . .
O4 C7 Co1 62.2(2) . 1_655
O3 C7 Co1 59.9(2) . 1_655
C4 C7 Co1 176.3(3) . 1_655
N2 C8 C9 123.1(4) . .
N2 C8 H8 118.4 . .
C9 C8 H8 118.4 . .
C10 C9 C8 118.7(4) . .
C10 C9 C13 122.0(4) . .
C8 C9 C13 119.3(4) . .
C9 C10 C11 118.7(4) . .
C9 C10 H10 120.6 . .
C11 C10 H10 120.6 . .
C10 C11 C12 119.6(4) . .
C10 C11 H11 120.2 . .
C12 C11 H11 120.2 . .
N2 C12 C11 121.8(4) . .
N2 C12 H12 119.1 . .
C11 C12 H12 119.1 . .
O5 C13 C9 111.6(4) . .
O5 C13 H13A 109.3 . .
C9 C13 H13A 109.3 . .
O5 C13 H13B 109.3 . .
C9 C13 H13B 109.3 . .
H13A C13 H13B 108.0 . .
N3 C14 C15 124.0(4) . .
N3 C14 H14 118.0 . .
C15 C14 H14 118.0 . .
C16 C15 C14 116.9(5) . .
C16 C15 C19 121.4(5) . .
C14 C15 C19 121.7(4) . .
C17 C16 C15 120.7(5) . .
C17 C16 H16 119.7 . .
C15 C16 H16 119.7 . .
C16 C17 C18 118.5(5) . .
C16 C17 H17 120.8 . .
C18 C17 H17 120.8 . .
N3 C18 C17 122.1(5) . .
N3 C18 H18 118.9 . .
C17 C18 H18 118.9 . .
O6 C19 C15 114.6(4) . .
O6 C19 H19A 108.6 . .
C15 C19 H19A 108.6 . .
O6 C19 H19B 108.6 . .
C15 C19 H19B 108.6 . .
H19A C19 H19B 107.6 . .

loop_
_geom_bond_atom_site_label_1
_geom_bond_atom_site_label_2
_geom_bond_distance
_geom_bond_site_symmetry_2
Co1 O2 2.036(3) 2_656
Co1 N1 2.120(3) .
Co1 N3 2.149(4) .
Co1 N2 2.158(3) .
Co1 O3 2.163(3) 1_455
Co1 O4 2.214(3) 1_455
Co1 C7 2.501(4) 1_455
O1 C6 1.246(5) .
O2 C6 1.258(5) .
O3 C7 1.265(5) .
O4 C7 1.251(5) .
O5 C13 1.421(6) .
O5 H7A 0.8000(12) .
O6 C19 1.426(7) .
O6 H6 0.8200 .
N1 C5 1.345(5) .
N1 C1 1.346(6) .
N2 C12 1.334(6) .
N2 C8 1.350(6) .
N3 C18 1.338(6) .
N3 C14 1.347(6) .
C1 C2 1.381(6) .
C1 H1 0.9300 .
C2 C3 1.385(5) .
C2 C6 1.514(5) .
C3 C4 1.389(7) .
C3 H3 0.9300 .
C4 C5 1.400(6) .
C4 C7 1.498(5) .
C5 H5 0.9300 .
C8 C9 1.387(6) .
C8 H8 0.9300 .
C9 C10 1.371(7) .
C9 C13 1.526(6) .
C10 C11 1.387(7) .
C10 H10 0.9300 .
C11 C12 1.394(7) .
C11 H11 0.9300 .
C12 H12 0.9300 .
C13 H13A 0.9700 .
C13 H13B 0.9700 .
C14 C15 1.382(6) .
C14 H14 0.9300 .
C15 C16 1.381(7) .
C15 C19 1.512(7) .
C16 C17 1.374(8) .
C16 H16 0.9300 .
C17 C18 1.394(8) .
C17 H17 0.9300 .
C18 H18 0.9300 .
C19 H19A 0.9700 .
C19 H19B 0.9700 .
